data_4121562
loop_
_publ_author_name
'Han, Xin-Bao'
'Zhang, Zhi-Ming'
'Zhang, Teng'
'Li, Yang-Guang'
'Lin, Wenbin'
'You, Wansheng'
'Su, Zhong-Min'
'Wang, En-Bo'

_publ_section_title
;
 Polyoxometalate-based cobalt-phosphate molecular catalysts for visible
 light-driven water oxidation.
;
_journal_issue 14
_journal_name_full 'Journal of the American Chemical Society'
_journal_page_first 5359
_journal_page_last 5366
_journal_paper_doi 10.1021/ja412886e
_journal_volume 136
_journal_year 2014
_chemical_formula_sum 'Co16 Ge4 H114 K2 Na30 O215 P4 W36'
_chemical_formula_weight 12298.53
_chemical_name_systematic
; 
 ? 
;
_space_group_IT_number 203
_symmetry_cell_setting cubic
_symmetry_space_group_name_Hall '-F 2uv 2vw 3'
_symmetry_space_group_name_H-M 'F d -3 :2'
_atom_sites_solution_hydrogens none
_atom_sites_solution_primary direct
_atom_sites_solution_secondary difmap
_audit_creation_method SHELXL-97
_cell_angle_alpha 90.00
_cell_angle_beta 90.00
_cell_angle_gamma 90.00
_cell_formula_units_Z 8
_cell_length_a 35.6328(15)
_cell_length_b 35.6328(15)
_cell_length_c 35.6328(15)
_cell_measurement_temperature 296(2)
_cell_measurement_theta_max 24.99
_cell_measurement_theta_min 1.90
_cell_volume 45243(3)
_computing_structure_refinement 'SHELXL-97 (Sheldrick, 1997)'
_computing_structure_solution 'SHELXS-97 (Sheldrick, 1990)'
_diffrn_ambient_temperature 296(2)
_diffrn_measured_fraction_theta_full 0.999
_diffrn_measured_fraction_theta_max 0.999
_diffrn_measurement_device_type 'Bruker APEX area-detector diffractometer'
_diffrn_measurement_method '\f and \w scan'
_diffrn_radiation_monochromator graphite
_diffrn_radiation_source 'fine-focus sealed tube'
_diffrn_radiation_type MoK\a
_diffrn_radiation_wavelength 0.71073
_diffrn_reflns_av_R_equivalents 0.1185
_diffrn_reflns_av_sigmaI/netI 0.0415
_diffrn_reflns_limit_h_max 40
_diffrn_reflns_limit_h_min -42
_diffrn_reflns_limit_k_max 42
_diffrn_reflns_limit_k_min -39
_diffrn_reflns_limit_l_max 29
_diffrn_reflns_limit_l_min -42
_diffrn_reflns_number 57590
_diffrn_reflns_theta_full 24.99
_diffrn_reflns_theta_max 24.99
_diffrn_reflns_theta_min 1.90
_exptl_absorpt_coefficient_mu 20.115
_exptl_absorpt_correction_T_max 0.1796
_exptl_absorpt_correction_T_min 0.1013
_exptl_absorpt_correction_type multi-scan
_exptl_absorpt_process_details 'ABSCOR by T.Higashi    8 March, 1995'
_exptl_crystal_colour 'dark purple'
_exptl_crystal_density_diffrn 3.611
_exptl_crystal_density_method 'not measured'
_exptl_crystal_description BLOCK
_exptl_crystal_F_000 43888
_exptl_crystal_size_max 0.21
_exptl_crystal_size_mid 0.18
_exptl_crystal_size_min 0.13
_refine_diff_density_max 1.919
_refine_diff_density_min -1.680
_refine_diff_density_rms 0.375
_refine_ls_extinction_coef 0.0000091(18)
_refine_ls_extinction_expression Fc^*^=kFc[1+0.001xFc^2^\l^3^/sin(2\q)]^-1/4^
_refine_ls_extinction_method SHELXL
_refine_ls_goodness_of_fit_ref 1.097
_refine_ls_hydrogen_treatment none
_refine_ls_matrix_type full
_refine_ls_number_parameters 229
_refine_ls_number_reflns 3327
_refine_ls_number_restraints 6
_refine_ls_restrained_S_all 1.096
_refine_ls_R_factor_all 0.0884
_refine_ls_R_factor_gt 0.0541
_refine_ls_shift/su_max 0.001
_refine_ls_shift/su_mean 0.000
_refine_ls_structure_factor_coef Fsqd
_refine_ls_weighting_details 'calc w=1/[\s^2^(Fo^2^)+(0.1300P)^2^+299.8764P] where P=(Fo^2^+2Fc^2^)/3'
_refine_ls_weighting_scheme calc
_refine_ls_wR_factor_gt 0.1706
_refine_ls_wR_factor_ref 0.2019
_reflns_number_gt 2331
_reflns_number_total 3327
_reflns_threshold_expression >2sigma(I)
_cod_data_source_file ja412886e_si_003.cif
_cod_data_source_block 1
_cod_depositor_comments
;
The following automatic conversions were performed:

'_symmetry_cell_setting' value 'Cubic' changed to 'cubic' according
to
/usr/data/users/saulius/automatic-downloads/rss-feeds/ACS/lib/dictionaries/cif_core.dic
dictionary named 'cif_core.dic' version 2.4.2 from 2011-04-26.

Automatic conversion script
Id: cif_fix_values 2281 2013-09-26 08:29:07Z andrius 

 Adding full bibliography for 4121557--4121563.cif.
;
_cod_original_sg_symbol_H-M Fd-3
_cod_database_code 4121562

loop_
_symmetry_equiv_pos_as_xyz
'x, y, z'
'-x+1/4, -y+1/4, z'
'-x+1/4, y, -z+1/4'
'x, -y+1/4, -z+1/4'
'z, x, y'
'z, -x+1/4, -y+1/4'
'-z+1/4, -x+1/4, y'
'-z+1/4, x, -y+1/4'
'y, z, x'
'-y+1/4, z, -x+1/4'
'y, -z+1/4, -x+1/4'
'-y+1/4, -z+1/4, x'
'x, y+1/2, z+1/2'
'-x+1/4, -y+3/4, z+1/2'
'-x+1/4, y+1/2, -z+3/4'
'x, -y+3/4, -z+3/4'
'z, x+1/2, y+1/2'
'z, -x+3/4, -y+3/4'
'-z+1/4, -x+3/4, y+1/2'
'-z+1/4, x+1/2, -y+3/4'
'y, z+1/2, x+1/2'
'-y+1/4, z+1/2, -x+3/4'
'y, -z+3/4, -x+3/4'
'-y+1/4, -z+3/4, x+1/2'
'x+1/2, y, z+1/2'
'-x+3/4, -y+1/4, z+1/2'
'-x+3/4, y, -z+3/4'
'x+1/2, -y+1/4, -z+3/4'
'z+1/2, x, y+1/2'
'z+1/2, -x+1/4, -y+3/4'
'-z+3/4, -x+1/4, y+1/2'
'-z+3/4, x, -y+3/4'
'y+1/2, z, x+1/2'
'-y+3/4, z, -x+3/4'
'y+1/2, -z+1/4, -x+3/4'
'-y+3/4, -z+1/4, x+1/2'
'x+1/2, y+1/2, z'
'-x+3/4, -y+3/4, z'
'-x+3/4, y+1/2, -z+1/4'
'x+1/2, -y+3/4, -z+1/4'
'z+1/2, x+1/2, y'
'z+1/2, -x+3/4, -y+1/4'
'-z+3/4, -x+3/4, y'
'-z+3/4, x+1/2, -y+1/4'
'y+1/2, z+1/2, x'
'-y+3/4, z+1/2, -x+1/4'
'y+1/2, -z+3/4, -x+1/4'
'-y+3/4, -z+3/4, x'
'-x, -y, -z'
'x-1/4, y-1/4, -z'
'x-1/4, -y, z-1/4'
'-x, y-1/4, z-1/4'
'-z, -x, -y'
'-z, x-1/4, y-1/4'
'z-1/4, x-1/4, -y'
'z-1/4, -x, y-1/4'
'-y, -z, -x'
'y-1/4, -z, x-1/4'
'-y, z-1/4, x-1/4'
'y-1/4, z-1/4, -x'
'-x, -y+1/2, -z+1/2'
'x-1/4, y+1/4, -z+1/2'
'x-1/4, -y+1/2, z+1/4'
'-x, y+1/4, z+1/4'
'-z, -x+1/2, -y+1/2'
'-z, x+1/4, y+1/4'
'z-1/4, x+1/4, -y+1/2'
'z-1/4, -x+1/2, y+1/4'
'-y, -z+1/2, -x+1/2'
'y-1/4, -z+1/2, x+1/4'
'-y, z+1/4, x+1/4'
'y-1/4, z+1/4, -x+1/2'
'-x+1/2, -y, -z+1/2'
'x+1/4, y-1/4, -z+1/2'
'x+1/4, -y, z+1/4'
'-x+1/2, y-1/4, z+1/4'
'-z+1/2, -x, -y+1/2'
'-z+1/2, x-1/4, y+1/4'
'z+1/4, x-1/4, -y+1/2'
'z+1/4, -x, y+1/4'
'-y+1/2, -z, -x+1/2'
'y+1/4, -z, x+1/4'
'-y+1/2, z-1/4, x+1/4'
'y+1/4, z-1/4, -x+1/2'
'-x+1/2, -y+1/2, -z'
'x+1/4, y+1/4, -z'
'x+1/4, -y+1/2, z-1/4'
'-x+1/2, y+1/4, z-1/4'
'-z+1/2, -x+1/2, -y'
'-z+1/2, x+1/4, y-1/4'
'z+1/4, x+1/4, -y'
'z+1/4, -x+1/2, y-1/4'
'-y+1/2, -z+1/2, -x'
'y+1/4, -z+1/2, x-1/4'
'-y+1/2, z+1/4, x-1/4'
'y+1/4, z+1/4, -x'

loop_
_atom_site_label
_atom_site_type_symbol
_atom_site_fract_x
_atom_site_fract_y
_atom_site_fract_z
_atom_site_U_iso_or_equiv
_atom_site_adp_type
_atom_site_occupancy
_atom_site_symmetry_multiplicity
_atom_site_calc_flag
_atom_site_refinement_flags
_atom_site_disorder_group
W1 W 0.07349(3) 0.93709(2) 0.21202(3) 0.0465(3) Uani 1 1 d . .
W2 W 0.09535(3) 0.98883(3) 0.28697(2) 0.0466(3) Uani 1 1 d . .
W3 W -0.00127(3) 0.97626(3) 0.32630(3) 0.0667(4) Uani 1 1 d . .
Ge1 Ge 0.01455(5) 1.01455(5) 0.23545(5) 0.0381(8) Uani 1 3 d S .
Co1 Co 0.10740(7) 1.02200(7) 0.20186(7) 0.0381(6) Uani 1 1 d . .
Co2 Co 0.09284(7) 1.09284(7) 0.15716(7) 0.0337(10) Uani 1 3 d S .
P1 P 0.17813(14) 1.07187(14) 0.17813(14) 0.0351(19) Uani 1 3 d S .
Na1 Na 0.1863(3) 1.0417(3) 0.2693(3) 0.081(3) Uani 1 1 d . .
Na2 Na -0.0548(8) 1.0596(8) 0.3521(8) 0.106(8) Uani 0.50 1 d P .
O1 O 0.1290(4) 1.0102(4) 0.2563(4) 0.043(3) Uani 1 1 d . .
O2 O 0.1530(3) 1.0970(3) 0.1530(3) 0.025(4) Uani 1 3 d S .
O3 O -0.0146(4) 0.9854(4) 0.2646(4) 0.071(9) Uani 1 3 d S .
O4 O 0.0971(4) 0.9404(4) 0.2604(4) 0.054(4) Uani 1 1 d . .
O5 O 0.0795(3) 1.0351(3) 0.1535(3) 0.038(3) Uani 1 1 d . .
O6 O 0.1606(4) 1.0322(4) 0.1803(4) 0.042(3) Uani 1 1 d . .
O7 O 0.0073(4) 1.0270(4) 0.3281(4) 0.051(4) Uani 1 1 d . .
O8 O 0.0353(4) 0.9467(4) 0.1739(4) 0.051(4) Uani 1 1 d . .
O9 O 0.1084(4) 0.9639(4) 0.1887(4) 0.047(3) Uani 1 1 d . .
O10 O 0.0473(5) 0.9679(4) 0.3083(4) 0.058(4) Uani 1 1 d . .
O11 O 0.1225(5) 0.9763(5) 0.3249(4) 0.076(5) Uani 1 1 d . .
O12 O 0.0849(5) 0.8924(4) 0.1997(5) 0.062(4) Uani 1 1 d . .
O13 O 0.0603(4) 0.9958(4) 0.2352(4) 0.039(3) Uani 1 1 d . .
O14 O -0.0420(4) 1.0072(5) 0.3177(4) 0.013(3) Uani 0.60 1 d PU 1
O14A O -0.0542(7) 0.9851(8) 0.3232(7) 0.020(6) Uiso 0.40 1 d P 2
O15 O -0.0016(6) 0.9614(6) 0.3737(5) 0.086(6) Uani 1 1 d . .
O1W O 0.1983(5) 0.9937(5) 0.3168(5) 0.084(6) Uani 1 1 d . .
O2W O 0.1469(5) 1.0804(5) 0.3068(6) 0.092(6) Uani 1 1 d . .
O3W O -0.0474(11) 1.1302(12) 0.3656(12) 0.112(12) Uiso 0.60 1 d P 1
O3WA O -0.0286(19) 1.116(2) 0.388(2) 0.14(2) Uiso 0.40 1 d P 2
O4W O -0.1024(13) 1.1287(13) 0.3453(13) 0.126(15) Uiso 0.57 1 d P .
O5W O 0.2500 1.0000 0.2500 0.101(16) Uiso 1.02 6 d SP 1
O5WA O 0.2305(16) 1.0195(16) 0.2305(16) 0.12(3) Uiso 0.48 3 d SP 2
O6W O 0.126(2) 0.831(2) 0.175(2) 0.13(2) Uiso 0.35 1 d P .

loop_
_atom_site_aniso_label
_atom_site_aniso_U_11
_atom_site_aniso_U_22
_atom_site_aniso_U_33
_atom_site_aniso_U_23
_atom_site_aniso_U_13
_atom_site_aniso_U_12
W1 0.0545(6) 0.0351(5) 0.0499(6) 0.0050(4) -0.0007(4) 0.0013(4)
W2 0.0523(6) 0.0491(6) 0.0383(5) 0.0090(4) -0.0016(4) 0.0043(4)
W3 0.0743(8) 0.0711(7) 0.0546(7) 0.0177(5) 0.0154(5) -0.0080(6)
Ge1 0.0381(8) 0.0381(8) 0.0381(8) 0.0037(8) 0.0037(8) -0.0037(8)
Co1 0.0402(15) 0.0359(14) 0.0382(15) 0.0028(11) 0.0016(11) 0.0016(11)
Co2 0.0337(10) 0.0337(10) 0.0337(10) 0.0020(10) 0.0020(10) -0.0020(10)
P1 0.0351(19) 0.0351(19) 0.0351(19) 0.002(2) -0.002(2) 0.002(2)
Na1 0.085(8) 0.092(8) 0.068(7) -0.001(6) -0.003(6) -0.014(6)
Na2 0.11(2) 0.12(2) 0.095(19) -0.027(16) 0.002(15) -0.002(16)
O1 0.042(8) 0.040(8) 0.045(8) 0.004(6) 0.003(6) 0.005(6)
O2 0.025(4) 0.025(4) 0.025(4) -0.004(5) 0.004(5) -0.004(5)
O3 0.071(9) 0.071(9) 0.071(9) 0.025(8) 0.025(8) -0.025(8)
O4 0.046(9) 0.050(9) 0.066(10) 0.009(7) -0.006(7) 0.006(7)
O5 0.040(8) 0.039(7) 0.034(7) 0.007(6) 0.003(6) -0.012(6)
O6 0.033(7) 0.034(7) 0.057(9) 0.001(6) -0.011(6) 0.003(5)
O7 0.059(9) 0.071(10) 0.024(7) 0.007(7) 0.008(6) -0.009(8)
O8 0.044(8) 0.055(9) 0.054(9) 0.003(7) 0.014(7) 0.003(7)
O9 0.030(7) 0.058(9) 0.052(9) -0.002(7) 0.002(6) 0.003(6)
O10 0.076(11) 0.050(9) 0.050(9) 0.018(7) -0.001(8) -0.003(8)
O11 0.073(12) 0.107(14) 0.046(9) 0.036(10) -0.006(8) 0.012(11)
O12 0.079(12) 0.037(8) 0.069(11) -0.007(7) -0.007(9) 0.012(8)
O13 0.036(7) 0.039(8) 0.043(8) 0.006(6) 0.010(6) -0.004(6)
O14 0.016(6) 0.017(6) 0.007(5) 0.002(5) 0.004(5) 0.002(5)
O15 0.112(16) 0.097(15) 0.050(11) 0.005(10) 0.004(10) -0.017(12)
O1W 0.091(14) 0.080(13) 0.082(13) 0.015(10) -0.038(11) 0.011(11)
O2W 0.070(13) 0.091(15) 0.115(17) 0.031(13) 0.015(12) -0.023(11)

loop_
_atom_type_symbol
_atom_type_description
_atom_type_scat_dispersion_real
_atom_type_scat_dispersion_imag
_atom_type_scat_source
O O 0.0106 0.0060 'International Tables Vol C Tables 4.2.6.8 and 6.1.1.4'
H H 0.0000 0.0000 'International Tables Vol C Tables 4.2.6.8 and 6.1.1.4'
W W -0.8490 6.8722 'International Tables Vol C Tables 4.2.6.8 and 6.1.1.4'
Co Co 0.3494 0.9721 'International Tables Vol C Tables 4.2.6.8 and 6.1.1.4'
Ge Ge 0.1547 1.8001 'International Tables Vol C Tables 4.2.6.8 and 6.1.1.4'
P P 0.1023 0.0942 'International Tables Vol C Tables 4.2.6.8 and 6.1.1.4'
Na Na 0.0362 0.0249 'International Tables Vol C Tables 4.2.6.8 and 6.1.1.4'
K K 0.2009 0.2494 'International Tables Vol C Tables 4.2.6.8 and 6.1.1.4'

loop_
_geom_angle_atom_site_label_1
_geom_angle_atom_site_label_2
_geom_angle_atom_site_label_3
_geom_angle
_geom_angle_site_symmetry_1
_geom_angle_site_symmetry_3
O12 W1 O9 102.4(8) . .
O12 W1 O4 100.6(7) . .
O9 W1 O4 94.6(6) . .
O12 W1 O8 98.6(7) . .
O9 W1 O8 93.9(6) . .
O4 W1 O8 156.7(6) . .
O12 W1 O7 94.9(7) . 11_465
O9 W1 O7 162.6(6) . 11_465
O4 W1 O7 83.8(6) . 11_465
O8 W1 O7 81.7(6) . 11_465
O12 W1 O13 173.7(6) . .
O9 W1 O13 79.7(5) . .
O4 W1 O13 73.3(5) . .
O8 W1 O13 87.1(6) . .
O7 W1 O13 83.3(5) 11_465 .
O12 W1 Na2 84.8(7) . 11_465
O9 W1 Na2 136.9(6) . 11_465
O4 W1 Na2 42.6(7) . 11_465
O8 W1 Na2 127.4(6) . 11_465
O7 W1 Na2 45.9(6) 11_465 11_465
O13 W1 Na2 89.7(5) . 11_465
O11 W2 O1 102.2(7) . .
O11 W2 O8 100.9(8) . 8_566
O1 W2 O8 93.4(6) . 8_566
O11 W2 O4 97.6(8) . .
O1 W2 O4 93.3(6) . .
O8 W2 O4 158.5(6) 8_566 .
O11 W2 O10 94.9(7) . .
O1 W2 O10 162.8(6) . .
O8 W2 O10 84.3(6) 8_566 .
O4 W2 O10 83.3(6) . .
O11 W2 O13 171.1(8) . .
O1 W2 O13 79.9(5) . .
O8 W2 O13 87.4(6) 8_566 .
O4 W2 O13 73.6(5) . .
O10 W2 O13 83.0(5) . .
O11 W2 Na2 79.8(8) . 11_465
O1 W2 Na2 137.7(6) . 11_465
O8 W2 Na2 128.2(6) 8_566 11_465
O4 W2 Na2 45.2(6) . 11_465
O10 W2 Na2 44.6(6) . 11_465
O13 W2 Na2 92.8(6) . 11_465
O15 W3 O7 105.3(8) . .
O15 W3 O14 109.3(8) . .
O7 W3 O14 63.2(7) . .
O15 W3 O10 106.6(8) . .
O7 W3 O10 90.9(7) . .
O14 W3 O10 140.0(6) . .
O15 W3 O14A 95.6(10) . .
O7 W3 O14A 90.2(10) . .
O14 W3 O14A 28.2(8) . .
O10 W3 O14A 156.7(9) . .
O15 W3 O14A 96.3(10) . 11_465
O7 W3 O14A 158.0(8) . 11_465
O14 W3 O14A 105.8(10) . 11_465
O10 W3 O14A 87.0(9) . 11_465
O14A W3 O14A 83.4(16) . 11_465
O15 W3 O14 110.3(8) . 11_465
O7 W3 O14 139.9(6) . 11_465
O14 W3 O14 118.9(8) . 11_465
O10 W3 O14 61.9(7) . 11_465
O14A W3 O14 104.0(10) . 11_465
O14A W3 O14 26.6(8) 11_465 11_465
O15 W3 O3 164.7(8) . .
O7 W3 O3 85.8(6) . .
O14 W3 O3 65.9(5) . .
O10 W3 O3 83.4(6) . .
O14A W3 O3 73.5(8) . .
O14A W3 O3 72.2(8) 11_465 .
O14 W3 O3 63.6(5) 11_465 .
O15 W3 Na2 88.5(8) . 11_465
O7 W3 Na2 131.9(7) . 11_465
O14 W3 Na2 153.7(7) . 11_465
O10 W3 Na2 41.3(7) . 11_465
O14A W3 Na2 134.9(9) . 11_465
O14A W3 Na2 51.6(9) 11_465 11_465
O14 W3 Na2 34.9(6) 11_465 11_465
O3 W3 Na2 91.8(4) . 11_465
O15 W3 Na2 90.0(8) . .
O7 W3 Na2 43.6(7) . .
O14 W3 Na2 31.2(6) . .
O10 W3 Na2 134.5(6) . .
O14A W3 Na2 50.5(9) . .
O14A W3 Na2 133.9(9) 11_465 .
O14 W3 Na2 150.1(6) 11_465 .
O3 W3 Na2 91.0(5) . .
Na2 W3 Na2 174.5(6) 11_465 .
O13 Ge1 O13 110.4(4) 8_566 .
O13 Ge1 O13 110.4(4) 8_566 11_465
O13 Ge1 O13 110.4(4) . 11_465
O13 Ge1 O3 108.5(4) 8_566 .
O13 Ge1 O3 108.5(4) . .
O13 Ge1 O3 108.5(4) 11_465 .
O5 Co1 O6 95.2(5) . .
O5 Co1 O9 92.6(5) . .
O6 Co1 O9 94.2(5) . .
O5 Co1 O1 171.7(5) . .
O6 Co1 O1 92.4(5) . .
O9 Co1 O1 90.1(5) . .
O5 Co1 O5 82.8(7) . 8_566
O6 Co1 O5 94.5(5) . 8_566
O9 Co1 O5 170.5(5) . 8_566
O1 Co1 O5 93.4(5) . 8_566
O5 Co1 O13 100.2(5) . .
O6 Co1 O13 160.9(5) . .
O9 Co1 O13 74.0(5) . .
O1 Co1 O13 73.0(5) . .
O5 Co1 O13 98.5(5) 8_566 .
O5 Co2 O5 81.7(5) 8_566 .
O5 Co2 O5 81.7(5) 8_566 11_465
O5 Co2 O5 81.7(5) . 11_465
O5 Co2 O2 91.3(5) 8_566 .
O5 Co2 O2 106.7(4) . .
O5 Co2 O2 168.3(3) 11_465 .
O5 Co2 O2 106.7(4) 8_566 2_575
O5 Co2 O2 168.3(3) . 2_575
O5 Co2 O2 91.3(5) 11_465 2_575
O2 Co2 O2 81.7(7) . 2_575
O5 Co2 O2 168.3(3) 8_566 3
O5 Co2 O2 91.3(5) . 3
O5 Co2 O2 106.7(4) 11_465 3
O2 Co2 O2 81.7(7) . 3
O2 Co2 O2 81.7(7) 2_575 3
O6 P1 O6 110.1(5) 6_566 12_665
O6 P1 O6 110.1(5) 6_566 .
O6 P1 O6 110.1(5) 12_665 .
O6 P1 O2 108.8(6) 6_566 .
O6 P1 O2 108.8(6) 12_665 .
O6 P1 O2 108.8(6) . .
O6 P1 Na1 72.6(6) 6_566 6_566
O6 P1 Na1 42.1(5) 12_665 6_566
O6 P1 Na1 106.8(6) . 6_566
O2 P1 Na1 140.9(2) . 6_566
O6 P1 Na1 42.1(5) 6_566 .
O6 P1 Na1 106.8(6) 12_665 .
O6 P1 Na1 72.6(6) . .
O2 P1 Na1 140.9(2) . .
Na1 P1 Na1 66.2(4) 6_566 .
O6 P1 Na1 106.8(6) 6_566 12_665
O6 P1 Na1 72.6(6) 12_665 12_665
O6 P1 Na1 42.1(5) . 12_665
O2 P1 Na1 140.9(2) . 12_665
Na1 P1 Na1 66.2(4) 6_566 12_665
Na1 P1 Na1 66.2(4) . 12_665
O5WA Na1 O1 108.4(9) . .
O5WA Na1 O2W 165.1(12) . .
O1 Na1 O2W 82.9(7) . .
O5WA Na1 O1W 93(2) . .
O1 Na1 O1W 87.4(7) . .
O2W Na1 O1W 97.0(8) . .
O5WA Na1 O1W 80.6(14) . 84_465
O1 Na1 O1W 163.2(7) . 84_465
O2W Na1 O1W 91.0(8) . 84_465
O1W Na1 O1W 77.9(5) . 84_465
O5WA Na1 O6 81(2) . 6_566
O1 Na1 O6 95.9(6) . 6_566
O2W Na1 O6 88.1(7) . 6_566
O1W Na1 O6 174.3(8) . 6_566
O1W Na1 O6 99.4(6) 84_465 6_566
O5WA Na1 O5W 25(2) . .
O1 Na1 O5W 113.4(5) . .
O2W Na1 O5W 157.7(7) . .
O1W Na1 O5W 69.9(6) . .
O1W Na1 O5W 69.1(6) 84_465 .
O6 Na1 O5W 104.4(5) 6_566 .
O5WA Na1 P1 66(2) . .
O1 Na1 P1 83.7(4) . .
O2W Na1 P1 107.4(7) . .
O1W Na1 P1 152.7(7) . .
O1W Na1 P1 113.1(6) 84_465 .
O6 Na1 P1 24.4(3) 6_566 .
O5W Na1 P1 90.1(3) . .
O5WA Na1 Na1 33.1(10) . 6_566
O1 Na1 Na1 131.5(5) . 6_566
O2W Na1 Na1 132.0(7) . 6_566
O1W Na1 Na1 114.2(6) . 6_566
O1W Na1 Na1 63.3(6) 84_465 6_566
O6 Na1 Na1 60.2(4) 6_566 6_566
O5W Na1 Na1 47.87(17) . 6_566
P1 Na1 Na1 56.89(18) . 6_566
O5WA Na1 Na1 33.1(10) . 12_665
O1 Na1 Na1 75.6(5) . 12_665
O2W Na1 Na1 154.3(7) . 12_665
O1W Na1 Na1 95.9(6) . 12_665
O1W Na1 Na1 113.5(6) 84_465 12_665
O6 Na1 Na1 80.5(4) 6_566 12_665
O5W Na1 Na1 47.87(17) . 12_665
P1 Na1 Na1 56.89(18) . 12_665
Na1 Na1 Na1 60.000(1) 6_566 12_665
O5WA Na1 Na1 62(2) . 84_465
O1 Na1 Na1 139.5(6) . 84_465
O2W Na1 Na1 115.6(7) . 84_465
O1W Na1 Na1 56.2(6) . 84_465
O1W Na1 Na1 32.6(5) 84_465 84_465
O6 Na1 Na1 119.1(4) 6_566 84_465
O5W Na1 Na1 42.13(17) . 84_465
P1 Na1 Na1 119.8(2) . 84_465
Na1 Na1 Na1 63.11(17) 6_566 84_465
Na1 Na1 Na1 90.000(2) 12_665 84_465
O5WA Na1 Na1 62(2) . 78_564
O1 Na1 Na1 86.4(4) . 78_564
O2W Na1 Na1 129.9(6) . 78_564
O1W Na1 Na1 33.6(6) . 78_564
O1W Na1 Na1 85.7(6) 84_465 78_564
O6 Na1 Na1 141.8(4) 6_566 78_564
O5W Na1 Na1 42.13(17) . 78_564
P1 Na1 Na1 119.8(2) . 78_564
Na1 Na1 Na1 90.000(1) 6_566 78_564
Na1 Na1 Na1 63.11(17) 12_665 78_564
Na1 Na1 Na1 53.8(3) 84_465 78_564
O14 Na2 O10 48.7(7) . 8_566
O14 Na2 O3WA 147(2) . .
O10 Na2 O3WA 130(2) 8_566 .
O14 Na2 O4 89.2(10) . 8_566
O10 Na2 O4 62.7(8) 8_566 8_566
O3WA Na2 O4 70.0(18) . 8_566
O14 Na2 O3W 151.7(17) . .
O10 Na2 O3W 111.0(15) 8_566 .
O3WA Na2 O3W 26.1(16) . .
O4 Na2 O3W 62.5(12) 8_566 .
O14 Na2 O7 45.4(7) . .
O10 Na2 O7 69.3(8) 8_566 .
O3WA Na2 O7 101.4(18) . .
O4 Na2 O7 61.4(8) 8_566 .
O3W Na2 O7 113.8(14) . .
O14 Na2 O6W 102.7(18) . 62
O10 Na2 O6W 70.1(18) 8_566 62
O3WA Na2 O6W 107(2) . 62
O4 Na2 O6W 101.6(19) 8_566 62
O3W Na2 O6W 83.5(19) . 62
O7 Na2 O6W 139.3(19) . 62
O14 Na2 O14A 16.3(6) . .
O10 Na2 O14A 58.9(8) 8_566 .
O3WA Na2 O14A 155(2) . .
O4 Na2 O14A 105.6(11) 8_566 .
O3W Na2 O14A 167.9(16) . .
O7 Na2 O14A 57.8(8) . .
O6W Na2 O14A 98.0(18) 62 .
O14 Na2 O4W 138.0(15) . .
O10 Na2 O4W 92.0(13) 8_566 .
O3WA Na2 O4W 66.6(19) . .
O4 Na2 O4W 82.8(12) 8_566 .
O3W Na2 O4W 43.2(13) . .
O7 Na2 O4W 143.9(15) . .
O6W Na2 O4W 40.4(17) 62 .
O14A Na2 O4W 137.8(14) . .
O14 Na2 W2 76.6(8) . 8_566
O10 Na2 W2 34.0(5) 8_566 8_566
O3WA Na2 W2 96.2(19) . 8_566
O4 Na2 W2 33.1(5) 8_566 8_566
O3W Na2 W2 78.5(12) . 8_566
O7 Na2 W2 73.2(7) . 8_566
O6W Na2 W2 74.9(17) 62 8_566
O14A Na2 W2 90.2(9) . 8_566
O4W Na2 W2 74.5(11) . 8_566
O14 Na2 W3 30.3(5) . 8_566
O10 Na2 W3 29.2(5) 8_566 8_566
O3WA Na2 W3 159(2) . 8_566
O4 Na2 W3 89.3(8) 8_566 8_566
O3W Na2 W3 138.8(15) . 8_566
O7 Na2 W3 70.3(6) . 8_566
O6W Na2 W3 73.0(16) 62 8_566
O14A Na2 W3 33.3(6) . 8_566
O4W Na2 W3 108.1(12) . 8_566
W2 Na2 W3 63.1(4) 8_566 8_566
O14 Na2 W1 73.9(8) . 8_566
O10 Na2 W1 71.9(7) 8_566 8_566
O3WA Na2 W1 75.5(17) . 8_566
O4 Na2 W1 30.5(5) 8_566 8_566
O3W Na2 W1 81.0(12) . 8_566
O7 Na2 W1 34.0(5) . 8_566
O6W Na2 W1 130.1(19) 62 8_566
O14A Na2 W1 88.9(9) . 8_566
O4W Na2 W1 111.9(12) . 8_566
W2 Na2 W1 55.5(4) 8_566 8_566
W3 Na2 W1 88.7(6) 8_566 8_566
W2 O1 Co1 113.4(7) . .
W2 O1 Na1 131.1(7) . .
Co1 O1 Na1 113.3(6) . .
P1 O2 Co2 119.6(5) . .
P1 O2 Co2 119.6(5) . 2_575
Co2 O2 Co2 97.7(6) . 2_575
P1 O2 Co2 119.6(5) . 3
Co2 O2 Co2 97.7(6) . 3
Co2 O2 Co2 97.7(6) 2_575 3
Ge1 O3 W3 121.4(5) . .
Ge1 O3 W3 121.4(5) . 11_465
W3 O3 W3 95.3(7) . 11_465
Ge1 O3 W3 121.4(5) . 8_566
W3 O3 W3 95.3(7) . 8_566
W3 O3 W3 95.3(7) 11_465 8_566
W1 O4 W2 118.1(7) . .
W1 O4 Na2 106.9(9) . 11_465
W2 O4 Na2 101.7(9) . 11_465
Co1 O5 Co2 93.5(5) . .
Co1 O5 Co1 132.0(6) . 11_465
Co2 O5 Co1 90.9(5) . 11_465
P1 O6 Co1 123.2(7) . .
P1 O6 Na1 113.5(7) . 12_665
Co1 O6 Na1 117.3(6) . 12_665
W3 O7 W1 150.8(8) . 8_566
W3 O7 Na2 107.8(9) . .
W1 O7 Na2 100.1(9) 8_566 .
W2 O8 W1 156.7(8) 11_465 .
W1 O9 Co1 114.2(7) . .
W3 O10 W2 148.9(8) . .
W3 O10 Na2 109.5(9) . 11_465
W2 O10 Na2 101.5(9) . 11_465
Ge1 O13 W2 123.6(6) . .
Ge1 O13 Co1 122.2(7) . .
W2 O13 Co1 93.7(5) . .
Ge1 O13 W1 122.5(6) . .
W2 O13 W1 94.7(5) . .
Co1 O13 W1 92.0(5) . .
W3 O14 W3 121.1(8) . 8_566
W3 O14 Na2 123.9(10) . .
W3 O14 Na2 114.8(10) 8_566 .
W3 O14A W3 118.6(13) . 8_566
W3 O14A Na2 98.1(12) . .
W3 O14A Na2 95.2(11) 8_566 .
Na1 O1W Na1 113.8(10) . 78_564
Na1 O5W Na1 84.3(3) 84_465 73_575
Na1 O5W Na1 84.3(3) 84_465 78_564
Na1 O5W Na1 84.3(3) 73_575 78_564
Na1 O5W Na1 95.7(3) 84_465 .
Na1 O5W Na1 180.000(1) 73_575 .
Na1 O5W Na1 95.7(3) 78_564 .
Na1 O5W Na1 95.7(3) 84_465 6_566
Na1 O5W Na1 95.7(3) 73_575 6_566
Na1 O5W Na1 180.0(4) 78_564 6_566
Na1 O5W Na1 84.3(3) . 6_566
Na1 O5W Na1 180.0(4) 84_465 12_665
Na1 O5W Na1 95.7(3) 73_575 12_665
Na1 O5W Na1 95.7(3) 78_564 12_665
Na1 O5W Na1 84.3(3) . 12_665
Na1 O5W Na1 84.3(3) 6_566 12_665
Na1 O5WA Na1 114(2) 6_566 .
Na1 O5WA Na1 114(2) 6_566 12_665
Na1 O5WA Na1 114(2) . 12_665

loop_
_geom_bond_atom_site_label_1
_geom_bond_atom_site_label_2
_geom_bond_distance
_geom_bond_site_symmetry_2
W1 O12 1.701(14) .
W1 O9 1.775(14) .
W1 O4 1.920(15) .
W1 O8 1.953(15) .
W1 O7 2.058(14) 11_465
W1 O13 2.296(13) .
W1 Na2 3.62(3) 11_465
W2 O11 1.721(15) .
W2 O1 1.792(13) .
W2 O8 1.886(14) 8_566
W2 O4 1.971(15) .
W2 O10 2.017(15) .
W2 O13 2.242(13) .
W2 Na2 3.54(3) 11_465
W3 O15 1.771(18) .
W3 O7 1.833(15) .
W3 O14 1.849(15) .
W3 O10 1.869(16) .
W3 O14A 1.92(3) .
W3 O14A 1.99(3) 11_465
W3 O14 2.010(15) 11_465
W3 O3 2.274(12) .
W3 Na2 3.62(3) 11_465
W3 Na2 3.65(3) .
Ge1 O13 1.761(13) 8_566
Ge1 O13 1.761(13) .
Ge1 O13 1.761(13) 11_465
Ge1 O3 1.80(2) .
Co1 O5 2.043(13) .
Co1 O6 2.076(14) .
Co1 O9 2.122(15) .
Co1 O1 2.130(13) .
Co1 O5 2.137(13) 8_566
Co1 O13 2.260(12) .
Co2 O5 2.114(13) 8_566
Co2 O5 2.114(13) .
Co2 O5 2.114(13) 11_465
Co2 O2 2.153(10) .
Co2 O2 2.153(10) 2_575
Co2 O2 2.153(10) 3
P1 O6 1.548(13) 6_566
P1 O6 1.548(13) 12_665
P1 O6 1.548(13) .
P1 O2 1.55(2) .
P1 Na1 3.436(13) 6_566
P1 Na1 3.436(13) .
P1 Na1 3.436(13) 12_665
Na1 O5WA 2.24(3) .
Na1 O1 2.377(18) .
Na1 O2W 2.38(2) .
Na1 O1W 2.44(2) .
Na1 O1W 2.51(2) 84_465
Na1 O6 2.513(17) 6_566
Na1 O5W 2.798(12) .
Na1 Na1 3.75(2) 6_566
Na1 Na1 3.75(2) 12_665
Na1 Na1 4.15(2) 84_465
Na1 Na1 4.15(2) 78_564
Na2 O14 2.28(3) .
Na2 O10 2.53(3) 8_566
Na2 O3WA 2.54(8) .
Na2 O4 2.56(3) 8_566
Na2 O3W 2.58(5) .
Na2 O7 2.64(3) .
Na2 O6W 2.76(8) 62
Na2 O14A 2.84(4) .
Na2 O4W 3.00(5) .
Na2 W2 3.54(3) 8_566
Na2 W3 3.62(3) 8_566
Na2 W1 3.62(3) 8_566
O2 Co2 2.153(10) 2_575
O2 Co2 2.153(10) 3
O3 W3 2.274(12) 11_465
O3 W3 2.274(12) 8_566
O4 Na2 2.56(3) 11_465
O5 Co1 2.137(13) 11_465
O6 Na1 2.513(17) 12_665
O7 W1 2.058(14) 8_566
O8 W2 1.886(14) 11_465
O10 Na2 2.53(3) 11_465
O14 W3 2.010(15) 8_566
O14A W3 1.99(3) 8_566
O1W Na1 2.51(2) 78_564
O5W Na1 2.798(12) 84_465
O5W Na1 2.798(12) 73_575
O5W Na1 2.798(12) 78_564
O5W Na1 2.798(12) 6_566
O5W Na1 2.798(12) 12_665
O5WA Na1 2.24(3) 6_566
O5WA Na1 2.24(3) 12_665
O6W Na2 2.76(8) 74
